data_2220484
loop_
_publ_author_name
'Penthala, Narsimha Reddy'
'Reddy, Thirupathi Reddy Yerram'
'Parkin, Sean'
'Crooks, Peter A.'

_publ_section_title
;(<i>Z</i>)-Methyl
 4-({3-[(2,5-dioxoimidazolidin-4-ylidene)methyl]-1<i>H</i>-indol-1-yl}methyl)benzoate
;
_journal_coeditor_code FJ2166
_journal_issue 1
_journal_name_full 'Acta Crystallographica Section E'
_journal_page_first o62
_journal_page_last o63
_journal_paper_doi 10.1107/S1600536808041020
_journal_volume 65
_journal_year 2009
_chemical_formula_iupac 'C21 H17 N3 O4'
_chemical_formula_moiety 'C21 H17 N3 O4'
_chemical_formula_sum 'C21 H17 N3 O4'
_chemical_formula_weight 375.38
_chemical_name_systematic
;
(<i>Z</i>)-Methyl 4-({3-[(2,5-dioxoimidazolidin-4-ylidene)methyl]-1<i>H</i>-
indol-1-yl}methyl)benzoate
;
_space_group_IT_number 2
_symmetry_cell_setting triclinic
_symmetry_space_group_name_Hall '-P 1'
_symmetry_space_group_name_H-M 'P -1'
_atom_sites_solution_hydrogens geom
_atom_sites_solution_primary direct
_atom_sites_solution_secondary difmap
_audit_creation_method SHELXL-97
_cell_angle_alpha 91.9853(9)
_cell_angle_beta 96.2291(9)
_cell_angle_gamma 104.4242(9)
_cell_formula_units_Z 2
_cell_length_a 7.63900(10)
_cell_length_b 8.00130(10)
_cell_length_c 15.0405(3)
_cell_measurement_reflns_used 3966
_cell_measurement_temperature 90.0(2)
_cell_measurement_theta_max 27.48
_cell_measurement_theta_min 1.00
_cell_volume 883.25(2)
_computing_cell_refinement 'SCALEPACK (Otwinowski & Minor, 1997)'
_computing_data_collection 'COLLECT (Nonius, 1998)'
_computing_data_reduction 'DENZO-SMN (Otwinowski & Minor, 1997)'
_computing_molecular_graphics 'XP in SHELXTL (Sheldrick, 2008)'
_computing_publication_material
;
SHELXL97 (Sheldrick, 2008) and local procedures
;
_computing_structure_refinement 'SHELXL97 (Sheldrick, 2008)'
_computing_structure_solution 'SHELXS97 (Sheldrick, 2008)'
_diffrn_ambient_temperature 90.0(2)
_diffrn_detector_area_resol_mean 18
_diffrn_measured_fraction_theta_full 0.991
_diffrn_measured_fraction_theta_max 0.991
_diffrn_measurement_device_type 'Nonius KappaCCD'
_diffrn_measurement_method '\w scans at fixed \c = 55\%'
_diffrn_radiation_monochromator graphite
_diffrn_radiation_source 'fine-focus sealed tube'
_diffrn_radiation_type MoK\a
_diffrn_radiation_wavelength 0.71073
_diffrn_reflns_av_R_equivalents 0.0147
_diffrn_reflns_av_sigmaI/netI 0.0248
_diffrn_reflns_limit_h_max 9
_diffrn_reflns_limit_h_min -9
_diffrn_reflns_limit_k_max 10
_diffrn_reflns_limit_k_min -10
_diffrn_reflns_limit_l_max 19
_diffrn_reflns_limit_l_min -19
_diffrn_reflns_number 19513
_diffrn_reflns_theta_full 27.44
_diffrn_reflns_theta_max 27.44
_diffrn_reflns_theta_min 1.36
_diffrn_standards_number 0
_exptl_absorpt_coefficient_mu 0.100
_exptl_absorpt_correction_T_max 0.985
_exptl_absorpt_correction_T_min 0.976
_exptl_absorpt_correction_type multi-scan
_exptl_absorpt_process_details '(SCALEPACK; Otwinowski & Minor, 1997)'
_exptl_crystal_colour colourless
_exptl_crystal_density_diffrn 1.411
_exptl_crystal_density_method 'not measured'
_exptl_crystal_description block
_exptl_crystal_F_000 392
_exptl_crystal_size_max 0.25
_exptl_crystal_size_mid 0.22
_exptl_crystal_size_min 0.15
_refine_diff_density_max 0.477
_refine_diff_density_min -0.340
_refine_ls_extinction_coef 0.090(15)
_refine_ls_extinction_expression Fc^*^=kFc[1+0.001xFc^2^\l^3^/sin(2\q)]^-1/4^
_refine_ls_extinction_method 'SHELXL97 (Sheldrick, 2008)'
_refine_ls_goodness_of_fit_ref 1.066
_refine_ls_hydrogen_treatment constr
_refine_ls_matrix_type full
_refine_ls_number_parameters 255
_refine_ls_number_reflns 3997
_refine_ls_number_restraints 0
_refine_ls_restrained_S_all 1.066
_refine_ls_R_factor_all 0.0480
_refine_ls_R_factor_gt 0.0427
_refine_ls_shift/su_max 0.000
_refine_ls_shift/su_mean 0.000
_refine_ls_structure_factor_coef Fsqd
_refine_ls_weighting_details 'calc w=1/[\s^2^(Fo^2^)+(0.0697P)^2^+0.3949P] where P=(Fo^2^+2Fc^2^)/3'
_refine_ls_weighting_scheme calc
_refine_ls_wR_factor_gt 0.1162
_refine_ls_wR_factor_ref 0.1268
_reflns_number_gt 3595
_reflns_number_total 3997
_reflns_threshold_expression I>2\s(I)
_cod_data_source_file fj2166.cif
_cod_data_source_block I
_cod_database_code 2220484
_cod_database_fobs_code 2220484

loop_
_symmetry_equiv_pos_as_xyz
'x, y, z'
'-x, -y, -z'

loop_
_atom_site_type_symbol
_atom_site_label
_atom_site_fract_x
_atom_site_fract_y
_atom_site_fract_z
_atom_site_U_iso_or_equiv
_atom_site_adp_type
_atom_site_calc_flag
_atom_site_refinement_flags
_atom_site_occupancy
_atom_site_disorder_assembly
_atom_site_disorder_group
N N1 0.62738(14) 0.06683(14) 0.69424(7) 0.0179(2) Uani d . 1 . .
C C1 0.64933(17) 0.16626(17) 0.62219(8) 0.0189(3) Uani d . 1 . .
H H1 0.7632 0.2298 0.6066 0.023 Uiso calc R 1 . .
C C2 0.44342(17) -0.00489(16) 0.69679(8) 0.0173(3) Uani d . 1 . .
C C3 0.35580(18) -0.11990(17) 0.75529(9) 0.0196(3) Uani d . 1 . .
H H3 0.4221 -0.1562 0.8048 0.024 Uiso calc R 1 . .
C C4 0.16793(19) -0.17896(17) 0.73816(9) 0.0221(3) Uani d . 1 . .
H H4 0.1044 -0.2593 0.7760 0.027 Uiso calc R 1 . .
C C5 0.06985(18) -0.12239(18) 0.66605(9) 0.0226(3) Uani d . 1 . .
H H5 -0.0589 -0.1643 0.6562 0.027 Uiso calc R 1 . .
C C6 0.15795(18) -0.00650(18) 0.60918(9) 0.0209(3) Uani d . 1 . .
H H6 0.0904 0.0331 0.5613 0.025 Uiso calc R 1 . .
C C7 0.34801(17) 0.05157(16) 0.62314(8) 0.0177(3) Uani d . 1 . .
C C8 0.48188(17) 0.16104(17) 0.57534(8) 0.0181(3) Uani d . 1 . .
C C9 0.44195(17) 0.23455(16) 0.49230(8) 0.0187(3) Uani d . 1 . .
H H9 0.3177 0.2033 0.4673 0.022 Uiso calc R 1 . .
C C10 0.55628(18) 0.34163(16) 0.44489(8) 0.0186(3) Uani d . 1 . .
N N11 0.74423(15) 0.41748(15) 0.46348(7) 0.0197(3) Uani d . 1 . .
H H11 0.8114 0.4057 0.5131 0.024 Uiso calc R 1 . .
O O12 0.96568(13) 0.59079(14) 0.38998(7) 0.0276(3) Uani d . 1 . .
C C12 0.80892(18) 0.51160(16) 0.39495(9) 0.0198(3) Uani d . 1 . .
N N13 0.66123(15) 0.50316(14) 0.33104(7) 0.0205(3) Uani d . 1 . .
H H13 0.6677 0.5574 0.2811 0.025 Uiso calc R 1 . .
O O14 0.35435(13) 0.36140(13) 0.31095(7) 0.0247(2) Uani d . 1 . .
C C14 0.50269(18) 0.39906(16) 0.35539(8) 0.0191(3) Uani d . 1 . .
C C15 0.77114(17) 0.06679(17) 0.76616(8) 0.0197(3) Uani d . 1 . .
H H15A 0.8908 0.1013 0.7432 0.024 Uiso calc R 1 . .
H H15B 0.7557 -0.0516 0.7868 0.024 Uiso calc R 1 . .
C C16 0.76755(17) 0.19009(17) 0.84440(8) 0.0186(3) Uani d . 1 . .
C C17 0.77627(19) 0.36332(18) 0.83052(9) 0.0230(3) Uani d . 1 . .
H H17 0.7891 0.4045 0.7725 0.028 Uiso calc R 1 . .
C C18 0.76628(19) 0.47605(17) 0.90102(9) 0.0226(3) Uani d . 1 . .
H H18 0.7718 0.5937 0.8910 0.027 Uiso calc R 1 . .
C C19 0.74814(17) 0.41658(17) 0.98642(8) 0.0190(3) Uani d . 1 . .
C C20 0.7411(2) 0.24417(18) 1.00064(9) 0.0244(3) Uani d . 1 . .
H H20 0.7298 0.2033 1.0588 0.029 Uiso calc R 1 . .
C C21 0.7508(2) 0.13161(18) 0.92977(9) 0.0242(3) Uani d . 1 . .
H H21 0.7459 0.0140 0.9398 0.029 Uiso calc R 1 . .
O O22 0.70603(16) 0.48178(14) 1.13762(7) 0.0298(3) Uani d . 1 . .
C C22 0.73352(17) 0.53113(17) 1.06416(9) 0.0196(3) Uani d . 1 . .
O O23 0.75282(15) 0.69475(13) 1.04391(6) 0.0274(3) Uani d . 1 . .
C C23 0.7376(2) 0.8120(2) 1.11646(10) 0.0316(4) Uani d . 1 . .
H H23A 0.6119 0.7839 1.1309 0.047 Uiso calc R 1 . .
H H23B 0.7709 0.9311 1.0982 0.047 Uiso calc R 1 . .
H H23C 0.8197 0.8005 1.1694 0.047 Uiso calc R 1 . .

loop_
_atom_site_aniso_label
_atom_site_aniso_U_11
_atom_site_aniso_U_22
_atom_site_aniso_U_33
_atom_site_aniso_U_12
_atom_site_aniso_U_13
_atom_site_aniso_U_23
N1 0.0158(5) 0.0211(5) 0.0150(5) 0.0023(4) 0.0008(4) -0.0007(4)
C1 0.0186(6) 0.0219(6) 0.0150(6) 0.0023(5) 0.0034(4) -0.0005(5)
C2 0.0163(6) 0.0184(6) 0.0162(6) 0.0033(5) 0.0020(4) -0.0038(5)
C3 0.0216(6) 0.0186(6) 0.0180(6) 0.0039(5) 0.0034(5) -0.0005(5)
C4 0.0230(7) 0.0205(6) 0.0219(6) 0.0018(5) 0.0077(5) -0.0007(5)
C5 0.0168(6) 0.0256(7) 0.0236(7) 0.0016(5) 0.0044(5) -0.0046(5)
C6 0.0196(6) 0.0248(7) 0.0173(6) 0.0052(5) 0.0003(5) -0.0022(5)
C7 0.0189(6) 0.0196(6) 0.0141(6) 0.0040(5) 0.0029(4) -0.0025(4)
C8 0.0185(6) 0.0198(6) 0.0152(6) 0.0031(5) 0.0034(4) -0.0011(4)
C9 0.0194(6) 0.0184(6) 0.0176(6) 0.0040(5) 0.0025(5) -0.0010(5)
C10 0.0202(6) 0.0176(6) 0.0176(6) 0.0047(5) 0.0018(5) -0.0010(5)
N11 0.0199(5) 0.0237(6) 0.0156(5) 0.0054(4) 0.0020(4) 0.0028(4)
O12 0.0211(5) 0.0310(6) 0.0260(5) -0.0024(4) 0.0022(4) 0.0074(4)
C12 0.0234(6) 0.0173(6) 0.0177(6) 0.0032(5) 0.0021(5) 0.0006(5)
N13 0.0232(6) 0.0196(5) 0.0172(5) 0.0025(4) 0.0013(4) 0.0039(4)
O14 0.0234(5) 0.0281(5) 0.0219(5) 0.0058(4) -0.0005(4) 0.0062(4)
C14 0.0222(6) 0.0180(6) 0.0181(6) 0.0066(5) 0.0036(5) 0.0011(5)
C15 0.0170(6) 0.0242(6) 0.0174(6) 0.0056(5) -0.0011(5) -0.0013(5)
C16 0.0151(6) 0.0222(6) 0.0174(6) 0.0041(5) -0.0008(4) -0.0009(5)
C17 0.0283(7) 0.0230(7) 0.0158(6) 0.0032(5) 0.0021(5) 0.0024(5)
C18 0.0300(7) 0.0185(6) 0.0180(6) 0.0037(5) 0.0018(5) 0.0021(5)
C19 0.0187(6) 0.0206(6) 0.0166(6) 0.0038(5) 0.0000(5) -0.0001(5)
C20 0.0336(8) 0.0239(7) 0.0167(6) 0.0089(6) 0.0033(5) 0.0037(5)
C21 0.0330(7) 0.0202(6) 0.0205(6) 0.0091(5) 0.0023(5) 0.0024(5)
O22 0.0460(7) 0.0272(5) 0.0174(5) 0.0101(5) 0.0075(4) 0.0024(4)
C22 0.0182(6) 0.0214(6) 0.0180(6) 0.0039(5) -0.0010(5) 0.0012(5)
O23 0.0444(6) 0.0197(5) 0.0185(5) 0.0090(4) 0.0046(4) -0.0005(4)
C23 0.0490(10) 0.0245(7) 0.0224(7) 0.0130(7) 0.0023(6) -0.0047(6)

loop_
_atom_type_symbol
_atom_type_description
_atom_type_scat_dispersion_real
_atom_type_scat_dispersion_imag
_atom_type_scat_source
C C 0.0033 0.0016 'International Tables Vol C Tables 4.2.6.8 and 6.1.1.4'
H H 0.0000 0.0000 'International Tables Vol C Tables 4.2.6.8 and 6.1.1.4'
N N 0.0061 0.0033 'International Tables Vol C Tables 4.2.6.8 and 6.1.1.4'
O O 0.0106 0.0060 'International Tables Vol C Tables 4.2.6.8 and 6.1.1.4'

loop_
_geom_angle_atom_site_label_1
_geom_angle_atom_site_label_2
_geom_angle_atom_site_label_3
_geom_angle_site_symmetry_1
_geom_angle_site_symmetry_3
_geom_angle
_geom_angle_publ_flag
C1 N1 C2 . . 109.12(11) ?
C1 N1 C15 . . 124.49(11) ?
C2 N1 C15 . . 125.24(11) ?
N1 C1 C8 . . 110.17(11) ?
N1 C1 H1 . . 124.9 ?
C8 C1 H1 . . 124.9 ?
N1 C2 C3 . . 129.95(12) ?
N1 C2 C7 . . 107.54(11) ?
C3 C2 C7 . . 122.43(12) ?
C4 C3 C2 . . 117.24(12) ?
C4 C3 H3 . . 121.4 ?
C2 C3 H3 . . 121.4 ?
C3 C4 C5 . . 121.30(12) ?
C3 C4 H4 . . 119.3 ?
C5 C4 H4 . . 119.3 ?
C6 C5 C4 . . 120.95(12) ?
C6 C5 H5 . . 119.5 ?
C4 C5 H5 . . 119.5 ?
C5 C6 C7 . . 119.10(12) ?
C5 C6 H6 . . 120.5 ?
C7 C6 H6 . . 120.5 ?
C6 C7 C2 . . 118.93(12) ?
C6 C7 C8 . . 133.86(12) ?
C2 C7 C8 . . 107.19(11) ?
C1 C8 C9 . . 128.94(12) ?
C1 C8 C7 . . 105.98(11) ?
C9 C8 C7 . . 124.90(12) ?
C10 C9 C8 . . 128.91(12) ?
C10 C9 H9 . . 115.5 ?
C8 C9 H9 . . 115.5 ?
C9 C10 N11 . . 130.48(12) ?
C9 C10 C14 . . 124.45(12) ?
N11 C10 C14 . . 105.04(11) ?
C12 N11 C10 . . 111.28(11) ?
C12 N11 H11 . . 124.4 ?
C10 N11 H11 . . 124.4 ?
O12 C12 N11 . . 127.32(12) ?
O12 C12 N13 . . 125.72(12) ?
N11 C12 N13 . . 106.95(11) ?
C14 N13 C12 . . 111.67(11) ?
C14 N13 H13 . . 124.2 ?
C12 N13 H13 . . 124.2 ?
O14 C14 N13 . . 126.35(12) ?
O14 C14 C10 . . 128.62(12) ?
N13 C14 C10 . . 105.00(11) ?
N1 C15 C16 . . 111.22(10) ?
N1 C15 H15A . . 109.4 ?
C16 C15 H15A . . 109.4 ?
N1 C15 H15B . . 109.4 ?
C16 C15 H15B . . 109.4 ?
H15A C15 H15B . . 108.0 ?
C21 C16 C17 . . 119.35(12) ?
C21 C16 C15 . . 120.72(12) ?
C17 C16 C15 . . 119.91(11) ?
C18 C17 C16 . . 120.43(12) ?
C18 C17 H17 . . 119.8 ?
C16 C17 H17 . . 119.8 ?
C17 C18 C19 . . 120.04(12) ?
C17 C18 H18 . . 120.0 ?
C19 C18 H18 . . 120.0 ?
C20 C19 C18 . . 119.66(12) ?
C20 C19 C22 . . 118.03(12) ?
C18 C19 C22 . . 122.31(12) ?
C21 C20 C19 . . 120.11(12) ?
C21 C20 H20 . . 119.9 ?
C19 C20 H20 . . 119.9 ?
C16 C21 C20 . . 120.42(13) ?
C16 C21 H21 . . 119.8 ?
C20 C21 H21 . . 119.8 ?
O22 C22 O23 . . 123.20(12) ?
O22 C22 C19 . . 124.14(12) ?
O23 C22 C19 . . 112.66(11) ?
C22 O23 C23 . . 115.26(11) ?
O23 C23 H23A . . 109.5 ?
O23 C23 H23B . . 109.5 ?
H23A C23 H23B . . 109.5 ?
O23 C23 H23C . . 109.5 ?
H23A C23 H23C . . 109.5 ?
H23B C23 H23C . . 109.5 ?

loop_
_geom_bond_atom_site_label_1
_geom_bond_atom_site_label_2
_geom_bond_site_symmetry_2
_geom_bond_distance
_geom_bond_publ_flag
N1 C1 . 1.3668(17) ?
N1 C2 . 1.3846(16) ?
N1 C15 . 1.4554(16) ?
C1 C8 . 1.3821(18) ?
C1 H1 . 0.9500 ?
C2 C3 . 1.3951(18) ?
C2 C7 . 1.4093(18) ?
C3 C4 . 1.3866(19) ?
C3 H3 . 0.9500 ?
C4 C5 . 1.403(2) ?
C4 H4 . 0.9500 ?
C5 C6 . 1.3833(19) ?
C5 H5 . 0.9500 ?
C6 C7 . 1.3996(18) ?
C6 H6 . 0.9500 ?
C7 C8 . 1.4445(17) ?
C8 C9 . 1.4340(18) ?
C9 C10 . 1.3454(18) ?
C9 H9 . 0.9500 ?
C10 N11 . 1.4053(17) ?
C10 C14 . 1.4858(18) ?
N11 C12 . 1.3612(17) ?
N11 H11 . 0.8800 ?
O12 C12 . 1.2189(17) ?
C12 N13 . 1.3869(17) ?
N13 C14 . 1.3819(17) ?
N13 H13 . 0.8800 ?
O14 C14 . 1.2137(16) ?
C15 C16 . 1.5162(17) ?
C15 H15A . 0.9900 ?
C15 H15B . 0.9900 ?
C16 C21 . 1.3898(18) ?
C16 C17 . 1.3951(19) ?
C17 C18 . 1.3890(19) ?
C17 H17 . 0.9500 ?
C18 C19 . 1.3940(18) ?
C18 H18 . 0.9500 ?
C19 C20 . 1.3921(19) ?
C19 C22 . 1.4916(18) ?
C20 C21 . 1.3915(19) ?
C20 H20 . 0.9500 ?
C21 H21 . 0.9500 ?
O22 C22 . 1.2083(16) ?
C22 O23 . 1.3303(16) ?
O23 C23 . 1.4475(16) ?
C23 H23A . 0.9800 ?
C23 H23B . 0.9800 ?
C23 H23C . 0.9800 ?

loop_
_geom_hbond_atom_site_label_D
_geom_hbond_atom_site_label_H
_geom_hbond_atom_site_label_A
_geom_hbond_site_symmetry_A
_geom_hbond_distance_DH
_geom_hbond_distance_HA
_geom_hbond_distance_DA
_geom_hbond_angle_DHA
N11 H11 O12 2_766 0.88 2.11 2.9658(15) 163.3
N13 H13 O22 1_554 0.88 2.29 2.9699(15) 134.0

loop_
_geom_torsion_atom_site_label_1
_geom_torsion_atom_site_label_2
_geom_torsion_atom_site_label_3
_geom_torsion_atom_site_label_4
_geom_torsion_site_symmetry_1
_geom_torsion_site_symmetry_2
_geom_torsion_site_symmetry_3
_geom_torsion_site_symmetry_4
_geom_torsion
_geom_torsion_publ_flag
C2 N1 C1 C8 . . . . -0.64(14) ?
C15 N1 C1 C8 . . . . -168.87(11) ?
C1 N1 C2 C3 . . . . 177.11(13) ?
C15 N1 C2 C3 . . . . -14.8(2) ?
C1 N1 C2 C7 . . . . 0.36(14) ?
C15 N1 C2 C7 . . . . 168.48(11) ?
N1 C2 C3 C4 . . . . -176.00(12) ?
C7 C2 C3 C4 . . . . 0.32(18) ?
C2 C3 C4 C5 . . . . -1.33(19) ?
C3 C4 C5 C6 . . . . 0.5(2) ?
C4 C5 C6 C7 . . . . 1.38(19) ?
C5 C6 C7 C2 . . . . -2.33(18) ?
C5 C6 C7 C8 . . . . 175.72(13) ?
N1 C2 C7 C6 . . . . 178.56(11) ?
C3 C2 C7 C6 . . . . 1.52(18) ?
N1 C2 C7 C8 . . . . 0.03(14) ?
C3 C2 C7 C8 . . . . -177.01(11) ?
N1 C1 C8 C9 . . . . -174.63(12) ?
N1 C1 C8 C7 . . . . 0.63(14) ?
C6 C7 C8 C1 . . . . -178.62(14) ?
C2 C7 C8 C1 . . . . -0.40(14) ?
C6 C7 C8 C9 . . . . -3.1(2) ?
C2 C7 C8 C9 . . . . 175.11(12) ?
C1 C8 C9 C10 . . . . -7.9(2) ?
C7 C8 C9 C10 . . . . 177.63(13) ?
C8 C9 C10 N11 . . . . -2.6(2) ?
C8 C9 C10 C14 . . . . 174.74(12) ?
C9 C10 N11 C12 . . . . 177.01(13) ?
C14 C10 N11 C12 . . . . -0.74(14) ?
C10 N11 C12 O12 . . . . -178.91(13) ?
C10 N11 C12 N13 . . . . 1.94(14) ?
O12 C12 N13 C14 . . . . 178.35(13) ?
N11 C12 N13 C14 . . . . -2.48(15) ?
C12 N13 C14 O14 . . . . -176.40(13) ?
C12 N13 C14 C10 . . . . 1.99(14) ?
C9 C10 C14 O14 . . . . -0.3(2) ?
N11 C10 C14 O14 . . . . 177.59(13) ?
C9 C10 C14 N13 . . . . -178.67(12) ?
N11 C10 C14 N13 . . . . -0.75(13) ?
C1 N1 C15 C16 . . . . 94.54(14) ?
C2 N1 C15 C16 . . . . -71.81(15) ?
N1 C15 C16 C21 . . . . 122.96(13) ?
N1 C15 C16 C17 . . . . -55.33(16) ?
C21 C16 C17 C18 . . . . -0.7(2) ?
C15 C16 C17 C18 . . . . 177.60(12) ?
C16 C17 C18 C19 . . . . 0.3(2) ?
C17 C18 C19 C20 . . . . 0.4(2) ?
C17 C18 C19 C22 . . . . -178.91(12) ?
C18 C19 C20 C21 . . . . -0.5(2) ?
C22 C19 C20 C21 . . . . 178.79(12) ?
C17 C16 C21 C20 . . . . 0.6(2) ?
C15 C16 C21 C20 . . . . -177.73(12) ?
C19 C20 C21 C16 . . . . 0.0(2) ?
C20 C19 C22 O22 . . . . -4.2(2) ?
C18 C19 C22 O22 . . . . 175.06(13) ?
C20 C19 C22 O23 . . . . 176.23(12) ?
C18 C19 C22 O23 . . . . -4.50(18) ?
O22 C22 O23 C23 . . . . -0.3(2) ?
C19 C22 O23 C23 . . . . 179.24(11) ?

loop_
_cod_related_entry_id
_cod_related_entry_database
_cod_related_entry_code
1 ChemSpider 24654191
